data_4306103
loop_
_publ_author_name
'Theocharis C. Stamatatos'
'Katye M. Poole'
'Dolos Foguet-Albiol'
'Khalil A. Abboud'
'Ted A. O'Brien'
'George Christou'

_publ_section_title
;
Spin Maximization: Switching of the Usual S= 11 State of MnII4MnIII3 Disklike
Complexes to the Maximum S= 16
;
_journal_name_full 'Inorganic Chemistry'
_journal_page_first 6593
_journal_page_last 6595
_journal_paper_doi 10.1021/ic801024d
_journal_volume 47
_journal_year 2008
_chemical_formula_sum 'C41 H95 Mn7 N25 Na O20'
_chemical_formula_weight 1665.99
_chemical_name_systematic
; 
 ? 
;
_space_group_IT_number 146
_symmetry_cell_setting rhombohedral
_symmetry_space_group_name_Hall 'R 3'
_symmetry_space_group_name_H-M 'R 3 :H'
_atom_sites_solution_hydrogens geom
_atom_sites_solution_primary direct
_atom_sites_solution_secondary difmap
_audit_creation_method SHELXL-97
_cell_angle_alpha 90.00
_cell_angle_beta 90.00
_cell_angle_gamma 120.00
_cell_formula_units_Z 3
_cell_length_a 15.8536(6)
_cell_length_b 15.8536(6)
_cell_length_c 22.7938(12)
_cell_measurement_reflns_used 124
_cell_measurement_temperature 173(2)
_cell_measurement_theta_max 28.0
_cell_measurement_theta_min 2.0
_cell_volume 4961.4(4)
_computing_cell_refinement 'Bruker SMART v5.624 & SAINT 6.36a (Bruker 1998)'
_computing_data_collection 'Bruker SMART v5.624 (Bruker 1998)'
_computing_data_reduction 'Bruker SHELXTL v6.14 (Bruker 2000)'
_computing_molecular_graphics 'Bruker SHELXTL v6.14'
_computing_publication_material 'Bruker SHELXTL v6.14'
_computing_structure_refinement 'Bruker SHELXTL v6.14'
_computing_structure_solution 'Bruker SHELXTL v6.14'
_diffrn_ambient_temperature 173(2)
_diffrn_measured_fraction_theta_full 0.999
_diffrn_measured_fraction_theta_max 0.999
_diffrn_measurement_device_type 'SMART CCD area detector'
_diffrn_measurement_method '\w scans'
_diffrn_radiation_monochromator graphite
_diffrn_radiation_source 'fine-focus sealed tube'
_diffrn_radiation_type MoK\a
_diffrn_radiation_wavelength 0.71073
_diffrn_reflns_av_R_equivalents 0.0449
_diffrn_reflns_av_sigmaI/netI 0.0427
_diffrn_reflns_limit_h_max 16
_diffrn_reflns_limit_h_min -20
_diffrn_reflns_limit_k_max 20
_diffrn_reflns_limit_k_min -20
_diffrn_reflns_limit_l_max 29
_diffrn_reflns_limit_l_min -29
_diffrn_reflns_number 10595
_diffrn_reflns_theta_full 27.49
_diffrn_reflns_theta_max 27.49
_diffrn_reflns_theta_min 1.73
_diffrn_standards_decay_% 1
_diffrn_standards_number 0
_exptl_absorpt_coefficient_mu 1.386
_exptl_absorpt_correction_T_max 0.8687
_exptl_absorpt_correction_T_min 0.7791
_exptl_absorpt_correction_type integration
_exptl_absorpt_process_details 'based on measured indexed crystal faces, Bruker SHELXTL  v6.12 (Bruker 1998)'
_exptl_crystal_colour brown
_exptl_crystal_density_diffrn 1.673
_exptl_crystal_density_method 'not measured'
_exptl_crystal_description blocks
_exptl_crystal_F_000 2586
_exptl_crystal_size_max 0.21
_exptl_crystal_size_mid 0.17
_exptl_crystal_size_min 0.11
_refine_diff_density_max 0.391
_refine_diff_density_min -0.401
_refine_diff_density_rms 0.056
_refine_ls_abs_structure_details 'Flack H D (1983), Acta Cryst. A39, 876-881'
_refine_ls_abs_structure_Flack 0.380(17)
_refine_ls_extinction_method none
_refine_ls_goodness_of_fit_ref 1.025
_refine_ls_hydrogen_treatment mixed
_refine_ls_matrix_type full
_refine_ls_number_parameters 259
_refine_ls_number_reflns 4989
_refine_ls_number_restraints 1
_refine_ls_restrained_S_all 1.025
_refine_ls_R_factor_all 0.0385
_refine_ls_R_factor_gt 0.0348
_refine_ls_shift/su_max 0.002
_refine_ls_shift/su_mean 0.000
_refine_ls_structure_factor_coef Fsqd
_refine_ls_weighting_details 'calc w=1/[\s^2^(Fo^2^)+(0.0577P)^2^] where P=(Fo^2^+2Fc^2^)/3'
_refine_ls_weighting_scheme calc
_refine_ls_wR_factor_gt 0.0906
_refine_ls_wR_factor_ref 0.0923
_reflns_number_gt 4422
_reflns_number_total 4989
_reflns_threshold_expression I>2\s(I)
_cod_data_source_file ic801024d-file003_2.cif
_cod_data_source_block st114
_cod_depositor_comments
;
The following automatic conversions were performed:
'_symmetry_cell_setting' value 'Rhombohedral' changed to 'rhombohedral'
according to '/home/saulius/struct/CIF-dictionaries/cif_core.dic'
dictionary named 'cif_core.dic' version 2.4.1 from 2010-06-29.

Automatic conversion script
Id: cif_fix_enum 1527 2010-12-29 10:47:43Z saulius 
;
_cod_original_sg_symbol_H-M 'R 3'
_cod_database_code 4306103

loop_
_symmetry_equiv_pos_as_xyz
'x, y, z'
'-y, x-y, z'
'-x+y, -x, z'
'x+2/3, y+1/3, z+1/3'
'-y+2/3, x-y+1/3, z+1/3'
'-x+y+2/3, -x+1/3, z+1/3'
'x+1/3, y+2/3, z+2/3'
'-y+1/3, x-y+2/3, z+2/3'
'-x+y+1/3, -x+2/3, z+2/3'

loop_
_atom_site_label
_atom_site_type_symbol
_atom_site_fract_x
_atom_site_fract_y
_atom_site_fract_z
_atom_site_U_iso_or_equiv
_atom_site_adp_type
_atom_site_occupancy
_atom_site_symmetry_multiplicity
_atom_site_calc_flag
_atom_site_refinement_flags
_atom_site_disorder_assembly
_atom_site_disorder_group
Mn1 Mn 0.63446(3) 0.11098(3) 0.338373(13) 0.01774(11) Uani 1 1 d . . .
Mn2 Mn 0.85882(3) 0.30190(3) 0.341334(16) 0.01820(11) Uani 1 1 d . . .
Mn3 Mn 0.6667 0.3333 0.34416(4) 0.01595(14) Uani 1 3 d S . .
Na1 Na 0.3333 -0.3333 0.13943(9) 0.0287(4) Uani 1 3 d S . .
O1 O 0.58802(15) 0.19376(14) 0.29510(11) 0.0200(6) Uani 1 1 d . . .
O2 O 0.71657(14) 0.24527(14) 0.38931(12) 0.0184(6) Uani 1 1 d . . .
O3 O 0.75914(15) 0.16858(15) 0.30187(10) 0.0252(5) Uani 1 1 d . A .
O4 O 0.94137(15) 0.44901(16) 0.36956(10) 0.0259(5) Uani 1 1 d . . .
O5 O 1.01329(17) 0.12790(16) 0.41104(11) 0.0385(5) Uani 1 1 d . . .
H5 H 1.0480 0.1523 0.4177 0.058 Uiso 1 1 d R . .
O6 O 0.46310(17) -0.22814(16) 0.20158(11) 0.0388(5) Uani 1 1 d . A .
H6 H 0.5027 -0.2470 0.2201 0.058 Uiso 1 1 d R . .
N1 N 0.6573(2) 0.0198(2) 0.38669(14) 0.0370(7) Uani 1 1 d . . .
N2 N 0.6849(3) -0.0346(3) 0.37926(17) 0.0329(10) Uiso 0.761(7) 1 d P A 1
N2' N 0.6274(9) -0.0567(9) 0.3914(5) 0.027(3) Uiso 0.239(7) 1 d P A 2
N3' N 0.5817(12) -0.1452(12) 0.4011(7) 0.064(5) Uiso 0.239(7) 1 d P A 2
N3 N 0.7119(4) -0.0889(4) 0.3736(2) 0.0589(14) Uiso 0.761(7) 1 d P A 1
N4 N 0.59690(18) 0.03475(18) 0.24611(11) 0.0236(5) Uani 1 1 d . . .
N5 N 0.9759(2) 0.3029(2) 0.29220(12) 0.0316(6) Uani 1 1 d . . .
N6 N 1.05611(19) 0.3580(2) 0.28110(12) 0.0319(6) Uani 1 1 d . . .
N7 N 1.1361(2) 0.4142(3) 0.26821(17) 0.0623(10) Uani 1 1 d . . .
N8 N 0.90169(18) 0.28474(18) 0.43613(11) 0.0229(5) Uani 1 1 d . . .
C1 C 0.5380(2) 0.0716(2) 0.21841(13) 0.0237(6) Uani 1 1 d . A .
H1B H 0.4697 0.0326 0.2320 0.028 Uiso 1 1 calc R . .
H1A H 0.5387 0.0641 0.1753 0.028 Uiso 1 1 calc R . .
C2 C 0.5767(2) 0.1787(2) 0.23324(15) 0.0251(7) Uani 1 1 d . . .
H2B H 0.6403 0.2193 0.2137 0.030 Uiso 1 1 calc R A .
H2A H 0.5309 0.1991 0.2184 0.030 Uiso 1 1 calc R . .
C3 C 0.6928(2) 0.0739(3) 0.21595(15) 0.0331(7) Uani 1 1 d . A .
H3B H 0.7037 0.1283 0.1898 0.040 Uiso 1 1 calc R . .
H3A H 0.6931 0.0222 0.1917 0.040 Uiso 1 1 calc R . .
C4 C 0.7721(2) 0.1091(3) 0.26090(16) 0.0334(8) Uani 1 1 d . . .
H4B H 0.7699 0.0528 0.2812 0.040 Uiso 1 1 calc R A .
H4A H 0.8364 0.1468 0.2416 0.040 Uiso 1 1 calc R . .
C5 C 0.5440(2) -0.0724(2) 0.25217(15) 0.0315(7) Uani 1 1 d . A .
H5B H 0.4878 -0.0919 0.2787 0.038 Uiso 1 1 calc R . .
H5A H 0.5878 -0.0923 0.2708 0.038 Uiso 1 1 calc R . .
C6 C 0.5072(2) -0.1267(2) 0.19447(14) 0.0329(7) Uani 1 1 d . . .
H6B H 0.4594 -0.1110 0.1771 0.039 Uiso 1 1 calc R A .
H6A H 0.5624 -0.1044 0.1668 0.039 Uiso 1 1 calc R . .
C7 C 0.8081(2) 0.2177(2) 0.46600(14) 0.0260(7) Uani 1 1 d . . .
H7B H 0.8186 0.2227 0.5090 0.031 Uiso 1 1 calc R . .
H7A H 0.7870 0.1498 0.4543 0.031 Uiso 1 1 calc R . .
C8 C 0.7280(2) 0.2403(2) 0.45114(15) 0.0230(7) Uani 1 1 d . . .
H8B H 0.6657 0.1892 0.4681 0.028 Uiso 1 1 calc R . .
H8A H 0.7436 0.3033 0.4692 0.028 Uiso 1 1 calc R . .
C9 C 0.9481(2) 0.3840(2) 0.46207(14) 0.0299(7) Uani 1 1 d . . .
H9B H 0.9925 0.3887 0.4941 0.036 Uiso 1 1 calc R . .
H9A H 0.8971 0.3951 0.4792 0.036 Uiso 1 1 calc R . .
C10 C 1.0045(2) 0.4612(2) 0.41719(15) 0.0287(7) Uani 1 1 d . . .
H10B H 1.0298 0.5266 0.4348 0.034 Uiso 1 1 calc R . .
H10A H 1.0605 0.4555 0.4031 0.034 Uiso 1 1 calc R . .
C11 C 0.9707(2) 0.2472(2) 0.44014(14) 0.0284(7) Uani 1 1 d . . .
H11B H 0.9788 0.2359 0.4820 0.034 Uiso 1 1 calc R . .
H11A H 1.0350 0.2979 0.4253 0.034 Uiso 1 1 calc R . .
C12 C 0.9401(2) 0.1541(2) 0.40659(14) 0.0312(6) Uani 1 1 d . . .
H12B H 0.8781 0.1012 0.4227 0.037 Uiso 1 1 calc R . .
H12A H 0.9294 0.1633 0.3648 0.037 Uiso 1 1 calc R . .

loop_
_atom_site_aniso_label
_atom_site_aniso_U_11
_atom_site_aniso_U_22
_atom_site_aniso_U_33
_atom_site_aniso_U_23
_atom_site_aniso_U_13
_atom_site_aniso_U_12
Mn1 0.0167(2) 0.0172(2) 0.0199(2) 0.00085(17) 0.00064(18) 0.00898(19)
Mn2 0.0160(2) 0.0180(2) 0.0207(2) -0.00054(18) -0.00106(18) 0.0086(2)
Mn3 0.01434(17) 0.01434(17) 0.0192(3) 0.000 0.000 0.00717(9)
Na1 0.0240(6) 0.0240(6) 0.0381(11) 0.000 0.000 0.0120(3)
O1 0.0211(11) 0.0204(11) 0.0177(12) -0.0013(7) 0.0010(8) 0.0098(9)
O2 0.0195(10) 0.0202(11) 0.0168(12) 0.0013(7) -0.0019(7) 0.0108(8)
O3 0.0195(10) 0.0232(11) 0.0294(11) -0.0087(8) 0.0018(9) 0.0080(9)
O4 0.0239(11) 0.0252(11) 0.0293(12) -0.0051(9) -0.0102(9) 0.0129(9)
O5 0.0326(12) 0.0336(12) 0.0565(15) 0.0052(11) 0.0023(10) 0.0220(11)
O6 0.0412(13) 0.0249(11) 0.0515(14) -0.0104(10) -0.0170(10) 0.0174(10)
N1 0.0486(18) 0.0366(17) 0.0406(16) 0.0024(13) -0.0047(13) 0.0323(15)
N4 0.0205(12) 0.0210(13) 0.0282(13) -0.0072(10) -0.0018(10) 0.0097(10)
N5 0.0241(14) 0.0311(15) 0.0411(16) 0.0016(12) 0.0080(11) 0.0148(12)
N6 0.0241(14) 0.0413(16) 0.0308(14) 0.0000(12) 0.0013(11) 0.0167(13)
N7 0.0277(17) 0.069(2) 0.070(2) 0.0174(19) 0.0107(16) 0.0088(16)
N8 0.0225(12) 0.0242(13) 0.0254(12) 0.0012(9) -0.0024(10) 0.0141(11)
C1 0.0263(15) 0.0208(15) 0.0222(14) -0.0050(11) -0.0029(11) 0.0105(13)
C2 0.0266(17) 0.0238(15) 0.0202(16) -0.0011(12) -0.0016(12) 0.0090(13)
C3 0.0226(16) 0.0413(19) 0.0320(16) -0.0093(14) 0.0051(13) 0.0133(15)
C4 0.0307(17) 0.0320(18) 0.0382(18) -0.0104(14) 0.0068(14) 0.0161(15)
C5 0.0364(18) 0.0231(16) 0.0388(18) -0.0057(13) -0.0094(15) 0.0178(15)
C6 0.0368(17) 0.0266(15) 0.0350(16) -0.0094(12) -0.0071(13) 0.0157(14)
C7 0.0285(16) 0.0274(16) 0.0251(15) 0.0040(12) 0.0005(12) 0.0162(13)
C8 0.0225(16) 0.0313(18) 0.0174(16) -0.0002(11) -0.0018(11) 0.0150(14)
C9 0.0345(17) 0.0288(17) 0.0318(16) -0.0088(13) -0.0109(13) 0.0199(14)
C10 0.0216(15) 0.0282(16) 0.0341(16) -0.0034(13) -0.0122(13) 0.0108(13)
C11 0.0230(15) 0.0299(17) 0.0350(16) 0.0046(13) -0.0036(12) 0.0153(14)
C12 0.0322(16) 0.0291(16) 0.0387(17) 0.0007(13) -0.0019(13) 0.0201(14)

loop_
_atom_type_symbol
_atom_type_description
_atom_type_scat_dispersion_real
_atom_type_scat_dispersion_imag
_atom_type_scat_source
C C 0.0033 0.0016 'International Tables Vol C Tables 4.2.6.8 and 6.1.1.4'
H H 0.0000 0.0000 'International Tables Vol C Tables 4.2.6.8 and 6.1.1.4'
N N 0.0061 0.0033 'International Tables Vol C Tables 4.2.6.8 and 6.1.1.4'
O O 0.0106 0.0060 'International Tables Vol C Tables 4.2.6.8 and 6.1.1.4'
Na Na 0.0362 0.0249 'International Tables Vol C Tables 4.2.6.8 and 6.1.1.4'
Mn Mn 0.3368 0.7283 'International Tables Vol C Tables 4.2.6.8 and 6.1.1.4'

loop_
_geom_angle_atom_site_label_1
_geom_angle_atom_site_label_2
_geom_angle_atom_site_label_3
_geom_angle
_geom_angle_site_symmetry_1
_geom_angle_site_symmetry_3
_geom_angle_publ_flag
O4 Mn1 O3 175.18(11) 3_665 . ?
O4 Mn1 N1 90.75(12) 3_665 . ?
O3 Mn1 N1 93.89(12) . . ?
O4 Mn1 O1 79.52(9) 3_665 . ?
O3 Mn1 O1 95.83(11) . . ?
N1 Mn1 O1 170.27(12) . . ?
O4 Mn1 O2 102.25(9) 3_665 . ?
O3 Mn1 O2 78.22(8) . . ?
N1 Mn1 O2 100.21(11) . . ?
O1 Mn1 O2 82.07(6) . . ?
O4 Mn1 N4 99.82(9) 3_665 . ?
O3 Mn1 N4 77.93(9) . . ?
N1 Mn1 N4 102.30(11) . . ?
O1 Mn1 N4 79.57(9) . . ?
O2 Mn1 N4 148.07(9) . . ?
O3 Mn2 O4 166.53(8) . . ?
O3 Mn2 N5 89.82(10) . . ?
O4 Mn2 N5 95.36(10) . . ?
O3 Mn2 O2 73.00(8) . . ?
O4 Mn2 O2 103.60(9) . . ?
N5 Mn2 O2 160.15(9) . . ?
O3 Mn2 O1 96.64(9) . 2_655 ?
O4 Mn2 O1 69.90(8) . 2_655 ?
N5 Mn2 O1 110.19(10) . 2_655 ?
O2 Mn2 O1 82.25(6) . 2_655 ?
O3 Mn2 N8 113.38(9) . . ?
O4 Mn2 N8 77.94(9) . . ?
N5 Mn2 N8 100.51(10) . . ?
O2 Mn2 N8 78.15(9) . . ?
O1 Mn2 N8 136.88(9) 2_655 . ?
O2 Mn3 O2 99.48(9) . 2_655 ?
O2 Mn3 O2 99.48(9) . 3_665 ?
O2 Mn3 O2 99.48(8) 2_655 3_665 ?
O2 Mn3 O1 85.10(7) . 2_655 ?
O2 Mn3 O1 78.59(8) 2_655 2_655 ?
O2 Mn3 O1 175.29(9) 3_665 2_655 ?
O2 Mn3 O1 78.59(8) . . ?
O2 Mn3 O1 175.30(9) 2_655 . ?
O2 Mn3 O1 85.10(7) 3_665 . ?
O1 Mn3 O1 96.92(8) 2_655 . ?
O2 Mn3 O1 175.30(9) . 3_665 ?
O2 Mn3 O1 85.09(7) 2_655 3_665 ?
O2 Mn3 O1 78.59(8) 3_665 3_665 ?
O1 Mn3 O1 96.92(8) 2_655 3_665 ?
O1 Mn3 O1 96.92(8) . 3_665 ?
O6 Na1 O6 87.79(11) 3_655 . ?
O6 Na1 O6 87.79(11) 3_655 2_545 ?
O6 Na1 O6 87.79(11) . 2_545 ?
O6 Na1 O5 89.04(8) 3_655 8_534 ?
O6 Na1 O5 176.04(8) . 8_534 ?
O6 Na1 O5 94.46(8) 2_545 8_534 ?
O6 Na1 O5 94.47(8) 3_655 9_654 ?
O6 Na1 O5 89.04(8) . 9_654 ?
O6 Na1 O5 176.03(8) 2_545 9_654 ?
O5 Na1 O5 88.84(10) 8_534 9_654 ?
O6 Na1 O5 176.03(8) 3_655 7_444 ?
O6 Na1 O5 94.46(8) . 7_444 ?
O6 Na1 O5 89.04(8) 2_545 7_444 ?
O5 Na1 O5 88.84(10) 8_534 7_444 ?
O5 Na1 O5 88.84(10) 9_654 7_444 ?
C2 O1 Mn1 115.09(18) . . ?
C2 O1 Mn3 128.65(19) . . ?
Mn1 O1 Mn3 101.13(10) . . ?
C2 O1 Mn2 112.16(17) . 3_665 ?
Mn1 O1 Mn2 99.38(10) . 3_665 ?
Mn3 O1 Mn2 95.33(9) . 3_665 ?
C8 O2 Mn3 126.77(18) . . ?
C8 O2 Mn1 119.96(18) . . ?
Mn3 O2 Mn1 98.21(9) . . ?
C8 O2 Mn2 111.85(16) . . ?
Mn3 O2 Mn2 97.32(9) . . ?
Mn1 O2 Mn2 96.90(9) . . ?
C4 O3 Mn1 115.54(19) . . ?
C4 O3 Mn2 131.7(2) . . ?
Mn1 O3 Mn2 111.88(10) . . ?
C10 O4 Mn1 134.5(2) . 2_655 ?
C10 O4 Mn2 112.70(18) . . ?
Mn1 O4 Mn2 110.50(10) 2_655 . ?
C12 O5 Na1 123.54(19) . 4 ?
C12 O5 H5 121.8 . . ?
Na1 O5 H5 94.1 4 . ?
C6 O6 Na1 119.83(19) . . ?
C6 O6 H6 113.2 . . ?
Na1 O6 H6 122.7 . . ?
N2' N1 N2 44.3(6) . . ?
N2' N1 Mn1 138.2(7) . . ?
N2 N1 Mn1 137.2(3) . . ?
N3 N2 N1 178.1(5) . . ?
N1 N2' N3' 170.6(15) . . ?
C1 N4 C5 112.9(2) . . ?
C1 N4 C3 110.8(3) . . ?
C5 N4 C3 113.3(3) . . ?
C1 N4 Mn1 103.19(17) . . ?
C5 N4 Mn1 111.09(19) . . ?
C3 N4 Mn1 104.78(18) . . ?
N6 N5 Mn2 137.4(2) . . ?
N5 N6 N7 177.9(4) . . ?
C9 N8 C11 109.0(2) . . ?
C9 N8 C7 111.3(2) . . ?
C11 N8 C7 110.8(2) . . ?
C9 N8 Mn2 105.38(17) . . ?
C11 N8 Mn2 114.91(18) . . ?
C7 N8 Mn2 105.30(18) . . ?
N4 C1 C2 111.4(2) . . ?
N4 C1 H1B 109.3 . . ?
C2 C1 H1B 109.3 . . ?
N4 C1 H1A 109.3 . . ?
C2 C1 H1A 109.3 . . ?
H1B C1 H1A 108.0 . . ?
O1 C2 C1 110.6(3) . . ?
O1 C2 H2B 109.5 . . ?
C1 C2 H2B 109.5 . . ?
O1 C2 H2A 109.5 . . ?
C1 C2 H2A 109.5 . . ?
H2B C2 H2A 108.1 . . ?
N4 C3 C4 109.3(3) . . ?
N4 C3 H3B 109.8 . . ?
C4 C3 H3B 109.8 . . ?
N4 C3 H3A 109.8 . . ?
C4 C3 H3A 109.8 . . ?
H3B C3 H3A 108.3 . . ?
O3 C4 C3 109.0(3) . . ?
O3 C4 H4B 109.9 . . ?
C3 C4 H4B 109.9 . . ?
O3 C4 H4A 109.9 . . ?
C3 C4 H4A 109.9 . . ?
H4B C4 H4A 108.3 . . ?
N4 C5 C6 114.0(3) . . ?
N4 C5 H5B 108.7 . . ?
C6 C5 H5B 108.7 . . ?
N4 C5 H5A 108.7 . . ?
C6 C5 H5A 108.7 . . ?
H5B C5 H5A 107.6 . . ?
O6 C6 C5 112.3(3) . . ?
O6 C6 H6B 109.1 . . ?
C5 C6 H6B 109.1 . . ?
O6 C6 H6A 109.1 . . ?
C5 C6 H6A 109.1 . . ?
H6B C6 H6A 107.9 . . ?
N8 C7 C8 112.4(2) . . ?
N8 C7 H7B 109.1 . . ?
C8 C7 H7B 109.1 . . ?
N8 C7 H7A 109.1 . . ?
C8 C7 H7A 109.1 . . ?
H7B C7 H7A 107.9 . . ?
O2 C8 C7 112.1(3) . . ?
O2 C8 H8B 109.2 . . ?
C7 C8 H8B 109.2 . . ?
O2 C8 H8A 109.2 . . ?
C7 C8 H8A 109.2 . . ?
H8B C8 H8A 107.9 . . ?
N8 C9 C10 111.7(3) . . ?
N8 C9 H9B 109.3 . . ?
C10 C9 H9B 109.3 . . ?
N8 C9 H9A 109.3 . . ?
C10 C9 H9A 109.3 . . ?
H9B C9 H9A 107.9 . . ?
O4 C10 C9 108.6(2) . . ?
O4 C10 H10B 110.0 . . ?
C9 C10 H10B 110.0 . . ?
O4 C10 H10A 110.0 . . ?
C9 C10 H10A 110.0 . . ?
H10B C10 H10A 108.4 . . ?
N8 C11 C12 114.7(2) . . ?
N8 C11 H11B 108.6 . . ?
C12 C11 H11B 108.6 . . ?
N8 C11 H11A 108.6 . . ?
C12 C11 H11A 108.6 . . ?
H11B C11 H11A 107.6 . . ?
O5 C12 C11 109.8(3) . . ?
O5 C12 H12B 109.7 . . ?
C11 C12 H12B 109.7 . . ?
O5 C12 H12A 109.7 . . ?
C11 C12 H12A 109.7 . . ?
H12B C12 H12A 108.2 . . ?

loop_
_geom_bond_atom_site_label_1
_geom_bond_atom_site_label_2
_geom_bond_distance
_geom_bond_site_symmetry_2
_geom_bond_publ_flag
Mn1 O4 1.889(2) 3_665 ?
Mn1 O3 1.905(2) . ?
Mn1 N1 1.990(3) . ?
Mn1 O1 2.050(2) . ?
Mn1 O2 2.192(2) . ?
Mn1 N4 2.349(2) . ?
Mn2 O3 2.106(2) . ?
Mn2 O4 2.124(2) . ?
Mn2 N5 2.161(3) . ?
Mn2 O2 2.250(2) . ?
Mn2 O1 2.274(2) 2_655 ?
Mn2 N8 2.322(3) . ?
Mn3 O2 2.177(2) . ?
Mn3 O2 2.177(2) 2_655 ?
Mn3 O2 2.177(2) 3_665 ?
Mn3 O1 2.223(2) 2_655 ?
Mn3 O1 2.223(2) . ?
Mn3 O1 2.223(2) 3_665 ?
Na1 O6 2.364(3) 3_655 ?
Na1 O6 2.364(3) . ?
Na1 O6 2.364(3) 2_545 ?
Na1 O5 2.389(2) 8_534 ?
Na1 O5 2.389(2) 9_654 ?
Na1 O5 2.389(2) 7_444 ?
O1 C2 1.426(4) . ?
O1 Mn2 2.274(2) 3_665 ?
O2 C8 1.428(4) . ?
O3 C4 1.414(4) . ?
O4 C10 1.422(4) . ?
O4 Mn1 1.889(2) 2_655 ?
O5 C12 1.418(4) . ?
O5 Na1 2.389(2) 4 ?
O5 H5 0.5122 . ?
O6 C6 1.406(4) . ?
O6 H6 0.9212 . ?
N1 N2' 1.064(12) . ?
N1 N2 1.158(5) . ?
N2 N3 1.145(6) . ?
N2' N3' 1.235(19) . ?
N4 C1 1.469(4) . ?
N4 C5 1.477(4) . ?
N4 C3 1.491(4) . ?
N5 N6 1.155(4) . ?
N6 N7 1.166(4) . ?
N8 C9 1.486(4) . ?
N8 C11 1.488(4) . ?
N8 C7 1.489(4) . ?
C1 C2 1.528(4) . ?
C1 H1B 0.9900 . ?
C1 H1A 0.9900 . ?
C2 H2B 0.9900 . ?
C2 H2A 0.9900 . ?
C3 C4 1.497(5) . ?
C3 H3B 0.9900 . ?
C3 H3A 0.9900 . ?
C4 H4B 0.9900 . ?
C4 H4A 0.9900 . ?
C5 C6 1.520(4) . ?
C5 H5B 0.9900 . ?
C5 H5A 0.9900 . ?
C6 H6B 0.9900 . ?
C6 H6A 0.9900 . ?
C7 C8 1.521(4) . ?
C7 H7B 0.9900 . ?
C7 H7A 0.9900 . ?
C8 H8B 0.9900 . ?
C8 H8A 0.9900 . ?
C9 C10 1.500(4) . ?
C9 H9B 0.9900 . ?
C9 H9A 0.9900 . ?
C10 H10B 0.9900 . ?
C10 H10A 0.9900 . ?
C11 C12 1.511(4) . ?
C11 H11B 0.9900 . ?
C11 H11A 0.9900 . ?
C12 H12B 0.9900 . ?
C12 H12A 0.9900 . ?
